data_4319696
loop_
_publ_author_name
'Reinhold Tacke'
'R\"udiger Bertermann'
'Olaf Dannappel'
'Ruth E. Neugebauer'
'Melanie P\"ulm'
'Reiner Willeke'

_publ_contact_author
;       Reinhold Tacke
    Institut f\"ur Anorganische Chemie
    Bayerische Julius-Maximilians-Universit\"at W\"urzburg
    Am Hubland
    D-97074 W\"urzburg
    Bundesrepublik Deutschland
;
_publ_contact_author_email r.tacke@mail.uni-wuerzburg.de
_publ_contact_author_fax '049 931 8884609'
_publ_contact_author_phone '049 931 8885250'
_publ_section_title
;
 Monocyclic Zwitterionic \l5Si-Silicates with an SiO2FC2 Framework:
 Syntheses and Structural Characterization in the Solid State and in
 Solution
;
_journal_name_full 'Inorganic Chemistry'
_journal_page_first 2520
_journal_page_last 2527
_journal_paper_doi 10.1021/ic0014484
_journal_volume 40
_journal_year 2001
_chemical_formula_moiety 'C6 H12 F N O4 Si'
_chemical_formula_sum 'C6 H12 F N O4 Si'
_chemical_formula_weight 209.26
_chemical_name_systematic
; 
 ? 
;
_space_group_IT_number 14
_symmetry_cell_setting monoclinic
_symmetry_space_group_name_Hall '-P 2ybc'
_symmetry_space_group_name_H-M 'P 1 21/c 1'
_atom_sites_solution_hydrogens geom
_atom_sites_solution_primary direct
_atom_sites_solution_secondary difmap
_audit_creation_method SHELXL-97
_cell_angle_alpha 90.00
_cell_angle_beta 110.60(3)
_cell_angle_gamma 90.00
_cell_formula_units_Z 4
_cell_length_a 8.8777(18)
_cell_length_b 10.859(2)
_cell_length_c 10.350(2)
_cell_measurement_reflns_used 5000
_cell_measurement_temperature 173(2)
_cell_measurement_theta_max 26.37
_cell_measurement_theta_min 2.82
_cell_volume 934.0(4)
_computing_cell_refinement 'STOE IPDS'
_computing_data_collection 'STOE IPDS'
_computing_data_reduction 'STOE IPDS'
_computing_molecular_graphics 'Bruker SHELXTL'
_computing_publication_material 'Bruker SHELXTL'
_computing_structure_refinement 'SHELXL-97 (Sheldrick, 1997)'
_computing_structure_solution 'SHELXS-97 (Sheldrick, 1990)'
_diffrn_ambient_temperature 173(2)
_diffrn_measured_fraction_theta_full 0.898
_diffrn_measured_fraction_theta_max 0.898
_diffrn_radiation_monochromator graphite
_diffrn_radiation_source 'fine-focus sealed tube'
_diffrn_radiation_type MoK\a
_diffrn_radiation_wavelength 0.71073
_diffrn_reflns_av_R_equivalents 0.0304
_diffrn_reflns_av_sigmaI/netI 0.0186
_diffrn_reflns_limit_h_max 9
_diffrn_reflns_limit_h_min -11
_diffrn_reflns_limit_k_max 13
_diffrn_reflns_limit_k_min 0
_diffrn_reflns_limit_l_max 12
_diffrn_reflns_limit_l_min 0
_diffrn_reflns_number 9980
_diffrn_reflns_theta_full 26.37
_diffrn_reflns_theta_max 26.37
_diffrn_reflns_theta_min 2.82
_exptl_absorpt_coefficient_mu 0.252
_exptl_crystal_colour colorless
_exptl_crystal_density_diffrn 1.488
_exptl_crystal_density_method 'not measured'
_exptl_crystal_description blocks
_exptl_crystal_F_000 440
_exptl_crystal_size_max 0.4
_exptl_crystal_size_mid 0.3
_exptl_crystal_size_min 0.3
_refine_diff_density_max 0.301
_refine_diff_density_min -0.266
_refine_diff_density_rms 0.049
_refine_ls_extinction_method none
_refine_ls_goodness_of_fit_ref 1.048
_refine_ls_hydrogen_treatment mixed
_refine_ls_matrix_type full
_refine_ls_number_parameters 154
_refine_ls_number_reflns 1809
_refine_ls_number_restraints 0
_refine_ls_restrained_S_all 1.048
_refine_ls_R_factor_all 0.0406
_refine_ls_R_factor_gt 0.0303
_refine_ls_shift/su_max 0.000
_refine_ls_shift/su_mean 0.000
_refine_ls_structure_factor_coef Fsqd
_refine_ls_weighting_details 'w=1/[\s^2^(Fo^2^)+(0.0515P)^2^+0.1454P] where P=(Fo^2^+2Fc^2^)/3'
_refine_ls_weighting_scheme calc
_refine_ls_wR_factor_gt 0.0772
_refine_ls_wR_factor_ref 0.0814
_reflns_number_gt 1466
_reflns_number_total 1809
_reflns_threshold_expression >2sigma(I)
_cod_data_source_file ic0014484_7.cif
_cod_data_source_block no14a
_cod_depositor_comments
;
The following automatic conversions were performed:

'_symmetry_cell_setting' value 'Monoclinic' changed to 'monoclinic'
according to the built-in table from CIF Core dictionary named
'cif_core.dic' version 2.4.1 from 2010-06-29.

Automatic conversion script
Id: cif_fix_values 1646 2011-03-28 12:23:43Z adriana 

The following automatic conversions were performed:

'_refine_ls_weighting_scheme' value 'calc
w=1/[\s^2^(Fo^2^)+(0.0515P)^2^+0.1454P] where P=(Fo^2^+2Fc^2^)/3' was
changed to 'calc'. New tag '_refine_ls_weighting_details' was
created. The value of the new tag was set to
'w=1/[\s^2^(Fo^2^)+(0.0515P)^2^+0.1454P] where P=(Fo^2^+2Fc^2^)/3'.

Automatic conversion script
Id: cif_fix_values 3143 2015-03-26 13:38:13Z robertas 
;
_cod_original_cell_volume 933.9(3)
_cod_database_code 4319696

loop_
_symmetry_equiv_pos_as_xyz
'x, y, z'
'-x, y+1/2, -z+1/2'
'-x, -y, -z'
'x, -y-1/2, z-1/2'

loop_
_atom_site_label
_atom_site_type_symbol
_atom_site_fract_x
_atom_site_fract_y
_atom_site_fract_z
_atom_site_U_iso_or_equiv
_atom_site_adp_type
_atom_site_occupancy
_atom_site_calc_flag
_atom_site_refinement_flags
_atom_site_disorder_assembly
_atom_site_disorder_group
Si Si 0.39242(6) 0.04532(4) 0.22723(4) 0.01974(14) Uani 1 d . . .
F F 0.49664(13) 0.14663(9) 0.34501(10) 0.0292(3) Uani 1 d . . .
O1 O 0.25202(14) -0.05398(9) 0.08227(11) 0.0194(2) Uani 1 d . . .
O2 O 0.30578(15) 0.16787(10) 0.11902(12) 0.0246(3) Uani 1 d . . .
O3 O 0.05738(15) -0.03428(10) -0.12478(11) 0.0228(3) Uani 1 d . . .
O4 O 0.11205(17) 0.22286(11) -0.07876(13) 0.0296(3) Uani 1 d . . .
N N 0.17991(18) -0.11869(12) 0.31372(14) 0.0195(3) Uani 1 d . . .
H H 0.110(3) -0.1095(17) 0.233(2) 0.023 Uiso 1 d . . .
C1 C 0.2853(2) -0.00684(15) 0.34757(17) 0.0217(3) Uani 1 d . . .
H1A H 0.361(3) -0.0224(17) 0.439(2) 0.026 Uiso 1 d . . .
H1B H 0.221(3) 0.0610(18) 0.357(2) 0.026 Uiso 1 d . . .
C2 C 0.5684(2) -0.03561(18) 0.2095(2) 0.0298(4) Uani 1 d . . .
H2A H 0.549(3) -0.120(2) 0.178(2) 0.036 Uiso 1 d . . .
H2B H 0.649(3) -0.0286(19) 0.285(3) 0.036 Uiso 1 d . . .
H2C H 0.589(3) 0.0045(19) 0.138(2) 0.036 Uiso 1 d . . .
C3 C 0.2737(3) -0.23325(15) 0.3182(2) 0.0285(4) Uani 1 d . . .
H3A H 0.330(3) -0.2267(18) 0.252(2) 0.034 Uiso 1 d . . .
H3B H 0.199(3) -0.3009(19) 0.295(2) 0.034 Uiso 1 d . . .
H3C H 0.350(3) -0.2447(19) 0.414(2) 0.034 Uiso 1 d . . .
C4 C 0.0841(3) -0.13099(19) 0.4060(2) 0.0311(4) Uani 1 d . . .
H4A H 0.025(3) -0.059(2) 0.397(2) 0.037 Uiso 1 d . . .
H4B H 0.160(3) -0.138(2) 0.500(2) 0.037 Uiso 1 d . . .
H4C H 0.015(3) -0.200(2) 0.378(2) 0.037 Uiso 1 d . . .
C5 C 0.1591(2) 0.00674(14) -0.02122(16) 0.0183(3) Uani 1 d . . .
C6 C 0.1890(2) 0.14575(14) 0.00113(17) 0.0216(3) Uani 1 d . . .

loop_
_atom_site_aniso_label
_atom_site_aniso_U_11
_atom_site_aniso_U_22
_atom_site_aniso_U_33
_atom_site_aniso_U_23
_atom_site_aniso_U_13
_atom_site_aniso_U_12
Si 0.0186(3) 0.0185(2) 0.0204(2) 0.00198(16) 0.00479(18) -0.00219(16)
F 0.0313(7) 0.0256(5) 0.0250(5) -0.0002(4) 0.0029(4) -0.0090(4)
O1 0.0186(7) 0.0193(5) 0.0197(5) 0.0012(4) 0.0061(5) 0.0010(4)
O2 0.0279(7) 0.0187(5) 0.0242(6) 0.0020(4) 0.0054(5) -0.0024(4)
O3 0.0210(7) 0.0260(6) 0.0205(5) -0.0028(4) 0.0062(5) 0.0020(4)
O4 0.0338(8) 0.0242(6) 0.0275(6) 0.0068(5) 0.0066(6) 0.0059(5)
N 0.0177(8) 0.0212(6) 0.0190(7) 0.0023(5) 0.0056(6) -0.0008(5)
C1 0.0241(10) 0.0206(7) 0.0188(8) -0.0013(6) 0.0056(7) -0.0025(6)
C2 0.0205(11) 0.0339(10) 0.0336(10) 0.0029(8) 0.0077(8) -0.0005(7)
C3 0.0338(12) 0.0195(8) 0.0343(10) 0.0045(7) 0.0147(9) 0.0033(7)
C4 0.0335(12) 0.0374(10) 0.0284(9) 0.0036(7) 0.0187(9) -0.0010(8)
C5 0.0171(9) 0.0213(7) 0.0192(7) 0.0010(6) 0.0098(7) 0.0022(6)
C6 0.0226(10) 0.0217(7) 0.0216(8) 0.0016(6) 0.0092(7) 0.0010(6)

loop_
_atom_type_symbol
_atom_type_description
_atom_type_scat_dispersion_real
_atom_type_scat_dispersion_imag
_atom_type_scat_source
C C 0.0033 0.0016 'International Tables Vol C Tables 4.2.6.8 and 6.1.1.4'
H H 0.0000 0.0000 'International Tables Vol C Tables 4.2.6.8 and 6.1.1.4'
N N 0.0061 0.0033 'International Tables Vol C Tables 4.2.6.8 and 6.1.1.4'
O O 0.0106 0.0060 'International Tables Vol C Tables 4.2.6.8 and 6.1.1.4'
F F 0.0171 0.0103 'International Tables Vol C Tables 4.2.6.8 and 6.1.1.4'
Si Si 0.0817 0.0704 'International Tables Vol C Tables 4.2.6.8 and 6.1.1.4'

loop_
_geom_angle_atom_site_label_1
_geom_angle_atom_site_label_2
_geom_angle_atom_site_label_3
_geom_angle
_geom_angle_site_symmetry_1
_geom_angle_site_symmetry_3
_geom_angle_publ_flag
F Si O2 88.37(6) . . y
F Si C2 96.62(8) . . y
O2 Si C2 119.77(8) . . y
F Si C1 89.68(6) . . y
O2 Si C1 116.18(7) . . y
C2 Si C1 123.79(8) . . y
F Si O1 172.33(6) . . y
O2 Si O1 84.70(6) . . y
C2 Si O1 89.68(8) . . y
C1 Si O1 90.44(6) . . y
C5 O1 Si 114.60(10) . . ?
C6 O2 Si 118.96(10) . . ?
C3 N C4 110.12(13) . . ?
C3 N C1 111.98(14) . . ?
C4 N C1 111.88(13) . . ?
N C1 Si 120.27(11) . . ?
O3 C5 O1 127.44(14) . . ?
O3 C5 C6 121.86(14) . . ?
O1 C5 C6 110.70(13) . . ?
O4 C6 O2 125.49(15) . . ?
O4 C6 C5 123.55(15) . . ?
O2 C6 C5 110.94(13) . . ?

loop_
_geom_bond_atom_site_label_1
_geom_bond_atom_site_label_2
_geom_bond_distance
_geom_bond_site_symmetry_2
_geom_bond_publ_flag
Si F 1.6609(11) . y
Si O2 1.7351(12) . y
Si C2 1.857(2) . y
Si C1 1.9001(17) . y
Si O1 1.9107(13) . y
O1 C5 1.281(2) . ?
O2 C6 1.316(2) . ?
O3 C5 1.217(2) . ?
O4 C6 1.206(2) . ?
N C3 1.488(2) . ?
N C4 1.492(2) . ?
N C1 1.497(2) . ?
C5 C6 1.536(2) . ?
